data_4343693
loop_
_publ_author_name
'Taylor, D.R.'
'Calabrese, J.C.'
'Larsen, E.M.'

_publ_section_title
;
 Crystal structure of niobium tetrachloride
;
_journal_name_full 'Inorganic Chemistry'
_journal_page_first 721
_journal_page_last 722
_journal_volume 16
_journal_year 1977
_chemical_formula_sum 'Cl4 Nb'
_chemical_name_systematic 'Nb Cl4'
_space_group_IT_number 12
_symmetry_space_group_name_Hall '-I 2y'
_symmetry_space_group_name_H-M 'I 1 2/m 1'
_cell_angle_alpha 90
_cell_angle_beta 91.92
_cell_angle_gamma 90
_cell_formula_units_Z 4
_cell_length_a 8.14
_cell_length_b 6.823
_cell_length_c 8.852
_cell_volume 491.357
_citation_journal_id_ASTM INOCAJ
_cod_data_source_file Taylor_INOCAJ_1977_556.cif
_cod_data_source_block Cl4Nb1
_cod_original_cell_volume 491.3572
_cod_original_sg_symbol_Hall '-C 2y (x,y,-x+z)'
_cod_original_formula_sum 'Cl4 Nb1'
_cod_database_code 4343693

loop_
_symmetry_equiv_pos_as_xyz
x,y,z
-x,y,-z
-x,-y,-z
x,-y,z
x+1/2,y+1/2,z+1/2
-x+1/2,y+1/2,-z+1/2
-x+1/2,-y+1/2,-z+1/2
x+1/2,-y+1/2,z+1/2

loop_
_atom_site_label
_atom_site_type_symbol
_atom_site_fract_x
_atom_site_fract_y
_atom_site_fract_z
_atom_site_occupancy
_atom_site_U_iso_or_equiv
Cl3 Cl-1 0.02448 0.5 0.16734 1 0.0
Cl2 Cl-1 -0.27892 0.24371 0.02302 1 0.0
Cl1 Cl-1 0.02813 0 0.2132 1 0.0
Nb1 Nb+4 0 0.22198 0 1 0.0
